data_7032808
loop_
_publ_author_name
'Zhang, Chuanqi'
'Sun, Libo'
'Yan, Yan'
'Li, Jiyang'
'Song, Xiaowei'
'Liu, Yunling'
'Liang, Zhiqiang'

_publ_section_title
;
 A luminescent cadmium metal-organic framework for sensing of
 nitroaromatic explosives.
;
_journal_issue 1
_journal_name_full 'Dalton transactions (Cambridge, England : 2003)'
_journal_page_first 230
_journal_page_last 236
_journal_paper_doi 10.1039/c4dt02227k
_journal_volume 44
_journal_year 2015
_chemical_formula_sum 'C96 H72 Cd6 N4 O29'
_chemical_formula_weight 2419.98
_chemical_name_systematic
; 
 ? 
;
_space_group_IT_number 15
_symmetry_cell_setting monoclinic
_symmetry_space_group_name_Hall '-C 2yc'
_symmetry_space_group_name_H-M 'C 1 2/c 1'
_atom_sites_solution_hydrogens geom
_atom_sites_solution_primary direct
_atom_sites_solution_secondary difmap
_audit_creation_method SHELXL-97
_cell_angle_alpha 90.00
_cell_angle_beta 95.409(4)
_cell_angle_gamma 90.00
_cell_formula_units_Z 2
_cell_length_a 19.524(4)
_cell_length_b 10.049(2)
_cell_length_c 25.359(5)
_cell_measurement_reflns_used 1076
_cell_measurement_temperature 296(2)
_cell_measurement_theta_max 20.05
_cell_measurement_theta_min 2.39
_cell_volume 4953.2(17)
_computing_cell_refinement 'Bruker SMART'
_computing_data_collection 'Bruker SMART'
_computing_data_reduction 'Bruker SAINT'
_computing_molecular_graphics 'Bruker SHELXTL'
_computing_publication_material 'Bruker SHELXTL'
_computing_structure_refinement 'SHELXL-97 (Sheldrick, 1997)'
_computing_structure_solution 'SHELXS-97 (Sheldrick, 1990)'
_diffrn_ambient_temperature 296(2)
_diffrn_detector_area_resol_mean 5.0cm
_diffrn_measured_fraction_theta_full 0.996
_diffrn_measured_fraction_theta_max 0.996
_diffrn_measurement_device_type 'CCD area detector'
_diffrn_measurement_method 'phi and omega scans'
_diffrn_radiation_monochromator graphite
_diffrn_radiation_source 'fine-focus sealed tube'
_diffrn_radiation_type MoK\a
_diffrn_radiation_wavelength 0.71073
_diffrn_reflns_av_R_equivalents 0.1021
_diffrn_reflns_av_sigmaI/netI 0.1278
_diffrn_reflns_limit_h_max 25
_diffrn_reflns_limit_h_min -25
_diffrn_reflns_limit_k_max 9
_diffrn_reflns_limit_k_min -13
_diffrn_reflns_limit_l_max 33
_diffrn_reflns_limit_l_min -29
_diffrn_reflns_number 17595
_diffrn_reflns_theta_full 28.21
_diffrn_reflns_theta_max 28.21
_diffrn_reflns_theta_min 1.61
_exptl_absorpt_coefficient_mu 1.343
_exptl_absorpt_correction_T_max 0.7751
_exptl_absorpt_correction_T_min 0.7476
_exptl_absorpt_correction_type multi-scan
_exptl_absorpt_process_details sadabs
_exptl_crystal_density_diffrn 1.623
_exptl_crystal_density_method 'not measured'
_exptl_crystal_description block
_exptl_crystal_F_000 2392
_exptl_crystal_size_max 0.23
_exptl_crystal_size_mid 0.21
_exptl_crystal_size_min 0.20
_refine_diff_density_max 1.612
_refine_diff_density_min -1.183
_refine_diff_density_rms 0.182
_refine_ls_extinction_method none
_refine_ls_goodness_of_fit_ref 1.013
_refine_ls_hydrogen_treatment mixed
_refine_ls_matrix_type full
_refine_ls_number_parameters 311
_refine_ls_number_reflns 6090
_refine_ls_number_restraints 7
_refine_ls_restrained_S_all 1.014
_refine_ls_R_factor_all 0.1487
_refine_ls_R_factor_gt 0.0704
_refine_ls_shift/su_max 0.002
_refine_ls_shift/su_mean 0.000
_refine_ls_structure_factor_coef Fsqd
_refine_ls_weighting_details 'calc w=1/[\s^2^(Fo^2^)+(0.0913P)^2^+0.0000P] where P=(Fo^2^+2Fc^2^)/3'
_refine_ls_weighting_scheme calc
_refine_ls_wR_factor_gt 0.1698
_refine_ls_wR_factor_ref 0.2050
_reflns_number_gt 3121
_reflns_number_total 6090
_reflns_threshold_expression >2sigma(I)
_cod_data_source_file c4dt02227k2.cif
_cod_data_source_block y
_cod_depositor_comments
;
The following automatic conversions were performed:

'_symmetry_cell_setting' value 'Monoclinic' changed to 'monoclinic'
according to
/usr/data/users/saulius/crontab/automatic-downloads/rss-feeds/RSC/lib/dictionaries/cif_core.dic
dictionary named 'cif_core.dic' version 2.4.2 from 2011-04-26.

Automatic conversion script
Id: cif_fix_values 2827 2014-09-09 07:05:25Z andrius 

 Adding full bibliography for 7032808.cif.
;
_cod_original_sg_symbol_H-M C2/c
_cod_database_code 7032808

loop_
_symmetry_equiv_pos_as_xyz
'x, y, z'
'-x, y, -z+1/2'
'x+1/2, y+1/2, z'
'-x+1/2, y+1/2, -z+1/2'
'-x, -y, -z'
'x, -y, z-1/2'
'-x+1/2, -y+1/2, -z'
'x+1/2, -y+1/2, z-1/2'

loop_
_atom_site_label
_atom_site_type_symbol
_atom_site_fract_x
_atom_site_fract_y
_atom_site_fract_z
_atom_site_U_iso_or_equiv
_atom_site_adp_type
_atom_site_occupancy
_atom_site_symmetry_multiplicity
_atom_site_calc_flag
_atom_site_refinement_flags
Cd1 Cd 0.589277(18) 1.04870(3) 0.983691(14) 0.03959(9) Uani 1 1 d .
Cd2 Cd 0.7500 1.2500 1.0000 0.04276(14) Uani 1 2 d S
O1 O 0.68891(19) 1.1072(4) 0.94280(13) 0.0673(12) Uani 1 1 d .
O2 O 0.60674(19) 1.0125(5) 0.89424(14) 0.0700(13) Uani 1 1 d .
O3 O 1.02415(17) 0.5832(3) 0.54768(13) 0.0409(9) Uani 1 1 d .
O4 O 1.10823(17) 0.6675(3) 0.50662(13) 0.0467(10) Uani 1 1 d .
O5 O 1.07473(18) 1.2824(3) 0.53538(12) 0.0435(9) Uani 1 1 d .
O6 O 1.15180(16) 1.1438(4) 0.50677(14) 0.0522(10) Uani 1 1 d .
O7 O 0.7782(2) 1.4123(4) 0.94248(16) 0.0655(12) Uani 1 1 d .
C1 C 0.6659(2) 1.0598(5) 0.89936(18) 0.0382(13) Uani 1 1 d .
C2 C 0.7090(2) 1.0520(5) 0.85408(18) 0.0386(13) Uani 1 1 d .
C3 C 0.6864(3) 0.9852(6) 0.80831(18) 0.0510(16) Uani 1 1 d .
H3 H 0.6427 0.9475 0.8044 0.061 Uiso 1 1 calc R
C4 C 0.7292(3) 0.9748(6) 0.7683(2) 0.0488(16) Uani 1 1 d .
H4 H 0.7134 0.9303 0.7373 0.059 Uiso 1 1 calc R
C5 C 0.7954(3) 1.0286(5) 0.77246(18) 0.0417(14) Uani 1 1 d .
C6 C 0.8171(3) 1.0975(6) 0.8181(2) 0.0588(18) Uani 1 1 d .
H6 H 0.8604 1.1366 0.8218 0.071 Uiso 1 1 calc R
C7 C 0.7736(3) 1.1085(7) 0.8589(2) 0.065(2) Uani 1 1 d .
H7 H 0.7886 1.1546 0.8896 0.078 Uiso 1 1 calc R
C8 C 0.8416(2) 1.0147(5) 0.72875(19) 0.0441(14) Uani 1 1 d .
C9 C 0.8335(3) 0.9106(5) 0.6923(2) 0.0507(15) Uani 1 1 d .
H9 H 0.7975 0.8509 0.6943 0.061 Uiso 1 1 calc R
C10 C 0.8775(3) 0.8941(5) 0.65374(19) 0.0524(15) Uani 1 1 d .
H10 H 0.8716 0.8218 0.6308 0.063 Uiso 1 1 calc R
C11 C 0.9311(2) 0.9843(5) 0.64821(18) 0.0386(13) Uani 1 1 d .
C12 C 0.9360(3) 1.0876(5) 0.6838(2) 0.0536(16) Uani 1 1 d .
H12 H 0.9711 1.1492 0.6814 0.064 Uiso 1 1 calc R
C13 C 0.8926(3) 1.1064(5) 0.7229(2) 0.0474(15) Uani 1 1 d .
H13 H 0.8977 1.1802 0.7450 0.057 Uiso 1 1 calc R
C14 C 0.9813(2) 0.9634(5) 0.60852(17) 0.0327(12) Uani 1 1 d .
C15 C 0.9980(2) 0.8356(5) 0.59157(17) 0.0369(12) Uani 1 1 d .
H15 H 0.9766 0.7619 0.6049 0.044 Uiso 1 1 calc R
C16 C 1.0461(2) 0.8173(5) 0.55509(17) 0.0325(12) Uani 1 1 d .
C17 C 1.0797(2) 0.9259(4) 0.53749(18) 0.0342(12) Uani 1 1 d .
H17 H 1.1142 0.9134 0.5151 0.041 Uiso 1 1 calc R
C18 C 1.0636(2) 1.0539(5) 0.55232(17) 0.0310(11) Uani 1 1 d .
C19 C 1.0149(2) 1.0719(4) 0.58816(18) 0.0352(12) Uani 1 1 d .
H19 H 1.0045 1.1576 0.5988 0.042 Uiso 1 1 calc R
C20 C 1.0599(2) 0.6801(5) 0.53544(18) 0.0361(13) Uani 1 1 d .
C21 C 1.0993(2) 1.1707(5) 0.52976(18) 0.0360(12) Uani 1 1 d .
C22 C 0.7469(4) 1.5203(7) 0.9416(3) 0.085(2) Uani 1 1 d .
H22 H 0.7144 1.5331 0.9657 0.102 Uiso 1 1 calc R
N1 N 0.7573(2) 1.6175(5) 0.90845(18) 0.0673(17) Uani 1 1 d D
C23 C 0.7186(5) 1.7371(9) 0.9137(4) 0.134(4) Uani 1 1 d .
H23A H 0.6836 1.7215 0.9372 0.201 Uiso 1 1 calc R
H23B H 0.6975 1.7636 0.8796 0.201 Uiso 1 1 calc R
H23C H 0.7488 1.8064 0.9279 0.201 Uiso 1 1 calc R
C24 C 0.8023(3) 1.6275(11) 0.8704(2) 0.130(4) Uani 1 1 d D
H24A H 0.8288 1.5472 0.8697 0.195 Uiso 1 1 calc R
H24B H 0.8326 1.7016 0.8783 0.195 Uiso 1 1 calc R
H24C H 0.7771 1.6409 0.8364 0.195 Uiso 1 1 calc R
O1W O 0.0000 0.421(2) 0.2500 0.152(6) Uani 0.50 2 d SPU

loop_
_atom_site_aniso_label
_atom_site_aniso_U_11
_atom_site_aniso_U_22
_atom_site_aniso_U_33
_atom_site_aniso_U_23
_atom_site_aniso_U_13
_atom_site_aniso_U_12
Cd1 0.04726(17) 0.02520(16) 0.05187(18) 0.00224(17) 0.03389(14) 0.00105(16)
Cd2 0.0409(3) 0.0327(3) 0.0585(3) -0.0004(3) 0.0241(2) 0.0018(2)
O1 0.067(2) 0.092(3) 0.0489(19) -0.029(2) 0.0367(17) -0.032(2)
O2 0.050(2) 0.107(3) 0.058(2) -0.011(2) 0.0350(17) -0.007(2)
O3 0.0461(18) 0.0258(16) 0.0538(19) -0.0045(15) 0.0199(16) -0.0053(15)
O4 0.0556(19) 0.0302(18) 0.0590(19) -0.0071(17) 0.0302(16) 0.0023(16)
O5 0.0544(18) 0.0306(17) 0.0495(18) 0.0051(16) 0.0259(15) -0.0069(16)
O6 0.0468(17) 0.0398(19) 0.077(2) -0.0113(18) 0.0394(16) -0.0161(16)
O7 0.067(2) 0.052(2) 0.083(3) 0.022(2) 0.037(2) 0.019(2)
C1 0.043(2) 0.039(3) 0.036(2) 0.007(2) 0.020(2) 0.004(2)
C2 0.043(2) 0.038(3) 0.039(2) 0.009(2) 0.0228(19) 0.006(2)
C3 0.051(3) 0.074(4) 0.031(2) -0.005(3) 0.022(2) -0.005(3)
C4 0.044(3) 0.063(4) 0.041(3) -0.004(3) 0.018(2) -0.005(3)
C5 0.056(3) 0.036(3) 0.037(2) 0.000(2) 0.024(2) 0.001(2)
C6 0.045(3) 0.088(4) 0.047(3) -0.022(3) 0.025(2) -0.013(3)
C7 0.058(3) 0.092(5) 0.048(3) -0.020(3) 0.023(3) -0.007(3)
C8 0.045(3) 0.044(3) 0.048(3) 0.001(2) 0.028(2) -0.001(2)
C9 0.054(3) 0.045(3) 0.059(3) -0.022(2) 0.036(2) -0.021(2)
C10 0.065(3) 0.045(3) 0.054(3) -0.018(2) 0.044(2) -0.018(3)
C11 0.044(3) 0.034(3) 0.042(2) -0.004(2) 0.023(2) -0.002(2)
C12 0.060(3) 0.044(3) 0.063(3) -0.015(3) 0.035(2) -0.018(3)
C13 0.045(3) 0.047(3) 0.054(3) -0.014(3) 0.023(2) -0.005(2)
C14 0.035(2) 0.034(2) 0.031(2) -0.002(2) 0.0162(18) -0.009(2)
C15 0.039(2) 0.033(2) 0.042(2) 0.003(2) 0.021(2) -0.001(2)
C16 0.034(2) 0.030(2) 0.036(2) -0.006(2) 0.0153(19) 0.006(2)
C17 0.031(2) 0.035(3) 0.039(2) -0.007(2) 0.0198(18) -0.007(2)
C18 0.027(2) 0.032(2) 0.035(2) -0.005(2) 0.0108(18) -0.003(2)
C19 0.043(2) 0.023(2) 0.043(2) -0.003(2) 0.023(2) -0.003(2)
C20 0.041(3) 0.027(2) 0.042(3) -0.005(2) 0.010(2) 0.006(2)
C21 0.040(2) 0.029(2) 0.042(2) -0.003(2) 0.021(2) -0.002(2)
C22 0.072(4) 0.078(5) 0.111(5) 0.022(4) 0.044(4) 0.010(4)
N1 0.079(4) 0.044(3) 0.078(3) 0.024(3) 0.002(3) -0.008(3)
C23 0.144(8) 0.104(7) 0.159(8) 0.022(7) 0.042(7) 0.026(6)
C24 0.124(6) 0.193(9) 0.077(5) -0.039(6) 0.028(5) -0.069(7)
O1W 0.113(10) 0.171(11) 0.156(10) 0.000 -0.071(8) 0.000

loop_
_atom_type_symbol
_atom_type_description
_atom_type_scat_dispersion_real
_atom_type_scat_dispersion_imag
_atom_type_scat_source
C C 0.0033 0.0016 'International Tables Vol C Tables 4.2.6.8 and 6.1.1.4'
H H 0.0000 0.0000 'International Tables Vol C Tables 4.2.6.8 and 6.1.1.4'
Cd Cd -0.8075 1.2024 'International Tables Vol C Tables 4.2.6.8 and 6.1.1.4'
N N 0.0061 0.0033 'International Tables Vol C Tables 4.2.6.8 and 6.1.1.4'
O O 0.0106 0.0060 'International Tables Vol C Tables 4.2.6.8 and 6.1.1.4'

loop_
_geom_angle_atom_site_label_1
_geom_angle_atom_site_label_2
_geom_angle_atom_site_label_3
_geom_angle
_geom_angle_site_symmetry_1
_geom_angle_site_symmetry_3
O5 Cd1 O4 128.21(12) 8_476 8_466
O5 Cd1 O3 85.13(12) 8_476 4_656
O4 Cd1 O3 111.10(12) 8_466 4_656
O5 Cd1 O2 137.65(15) 8_476 .
O4 Cd1 O2 93.66(15) 8_466 .
O3 Cd1 O2 84.98(12) 4_656 .
O5 Cd1 O1 103.27(14) 8_476 .
O4 Cd1 O1 103.26(14) 8_466 .
O3 Cd1 O1 127.89(12) 4_656 .
O2 Cd1 O1 54.24(13) . .
O5 Cd1 O3 85.43(11) 8_476 8_466
O4 Cd1 O3 54.11(11) 8_466 8_466
O3 Cd1 O3 77.04(12) 4_656 8_466
O2 Cd1 O3 131.65(14) . 8_466
O1 Cd1 O3 153.68(13) . 8_466
O5 Cd1 C1 123.53(14) 8_476 .
O4 Cd1 C1 98.73(13) 8_466 .
O3 Cd1 C1 107.67(13) 4_656 .
O2 Cd1 C1 27.14(14) . .
O1 Cd1 C1 27.12(13) . .
O3 Cd1 C1 150.62(13) 8_466 .
O5 Cd1 C20 108.73(13) 8_476 8_466
O4 Cd1 C20 27.00(13) 8_466 8_466
O3 Cd1 C20 93.10(13) 4_656 8_466
O2 Cd1 C20 112.85(16) . 8_466
O1 Cd1 C20 129.65(15) . 8_466
O3 Cd1 C20 27.22(12) 8_466 8_466
C1 Cd1 C20 124.49(14) . 8_466
O6 Cd2 O6 180.00(18) 2_756 8_476
O6 Cd2 O7 91.84(13) 2_756 .
O6 Cd2 O7 88.15(13) 8_476 .
O6 Cd2 O7 88.15(13) 2_756 7_677
O6 Cd2 O7 91.85(13) 8_476 7_677
O7 Cd2 O7 180.000(1) . 7_677
O6 Cd2 O1 92.98(14) 2_756 .
O6 Cd2 O1 87.02(14) 8_476 .
O7 Cd2 O1 100.63(14) . .
O7 Cd2 O1 79.37(14) 7_677 .
O6 Cd2 O1 87.02(14) 2_756 7_677
O6 Cd2 O1 92.98(14) 8_476 7_677
O7 Cd2 O1 79.37(14) . 7_677
O7 Cd2 O1 100.63(14) 7_677 7_677
O1 Cd2 O1 180.00(13) . 7_677
C1 O1 Cd2 157.2(4) . .
C1 O1 Cd1 92.9(3) . .
Cd2 O1 Cd1 106.18(14) . .
C1 O2 Cd1 93.3(3) . .
C20 O3 Cd1 124.7(3) . 4_646
C20 O3 Cd1 85.6(3) . 8_565
Cd1 O3 Cd1 102.96(12) 4_646 8_565
C20 O4 Cd1 97.6(3) . 8_565
C21 O5 Cd1 124.4(3) . 8_575
C21 O6 Cd2 133.1(3) . 2_756
C22 O7 Cd2 119.1(4) . .
O1 C1 O2 119.5(4) . .
O1 C1 C2 121.4(4) . .
O2 C1 C2 119.1(4) . .
O1 C1 Cd1 60.0(3) . .
O2 C1 Cd1 59.6(2) . .
C2 C1 Cd1 174.5(3) . .
C3 C2 C7 119.6(5) . .
C3 C2 C1 121.1(4) . .
C7 C2 C1 119.3(4) . .
C2 C3 C4 119.3(5) . .
C2 C3 H3 120.4 . .
C4 C3 H3 120.4 . .
C3 C4 C5 122.4(5) . .
C3 C4 H4 118.8 . .
C5 C4 H4 118.8 . .
C6 C5 C4 117.8(5) . .
C6 C5 C8 120.6(5) . .
C4 C5 C8 121.6(4) . .
C5 C6 C7 119.9(5) . .
C5 C6 H6 120.0 . .
C7 C6 H6 120.0 . .
C2 C7 C6 121.0(5) . .
C2 C7 H7 119.5 . .
C6 C7 H7 119.5 . .
C13 C8 C9 117.9(5) . .
C13 C8 C5 120.7(5) . .
C9 C8 C5 121.4(5) . .
C10 C9 C8 121.6(5) . .
C10 C9 H9 119.2 . .
C8 C9 H9 119.2 . .
C9 C10 C11 121.1(5) . .
C9 C10 H10 119.4 . .
C11 C10 H10 119.4 . .
C12 C11 C10 115.4(4) . .
C12 C11 C14 123.0(4) . .
C10 C11 C14 121.6(4) . .
C11 C12 C13 124.7(5) . .
C11 C12 H12 117.7 . .
C13 C12 H12 117.7 . .
C12 C13 C8 119.2(5) . .
C12 C13 H13 120.4 . .
C8 C13 H13 120.4 . .
C19 C14 C15 118.1(4) . .
C19 C14 C11 120.2(4) . .
C15 C14 C11 121.7(4) . .
C16 C15 C14 121.1(4) . .
C16 C15 H15 119.5 . .
C14 C15 H15 119.5 . .
C17 C16 C15 119.1(4) . .
C17 C16 C20 121.2(4) . .
C15 C16 C20 119.8(4) . .
C16 C17 C18 121.5(4) . .
C16 C17 H17 119.2 . .
C18 C17 H17 119.2 . .
C17 C18 C19 119.1(4) . .
C17 C18 C21 119.7(4) . .
C19 C18 C21 121.2(4) . .
C18 C19 C14 121.0(4) . .
C18 C19 H19 119.5 . .
C14 C19 H19 119.5 . .
O4 C20 O3 122.2(4) . .
O4 C20 C16 117.1(4) . .
O3 C20 C16 120.6(4) . .
O4 C20 Cd1 55.4(2) . 8_565
O3 C20 Cd1 67.2(2) . 8_565
C16 C20 Cd1 170.1(3) . 8_565
O5 C21 O6 126.4(4) . .
O5 C21 C18 117.8(4) . .
O6 C21 C18 115.9(4) . .
O7 C22 N1 123.6(6) . .
O7 C22 H22 118.2 . .
N1 C22 H22 118.2 . .
C22 N1 C24 130.8(7) . .
C22 N1 C23 116.6(6) . .
C24 N1 C23 112.5(7) . .
N1 C23 H23A 109.5 . .
N1 C23 H23B 109.5 . .
H23A C23 H23B 109.5 . .
N1 C23 H23C 109.5 . .
H23A C23 H23C 109.5 . .
H23B C23 H23C 109.5 . .
N1 C24 H24A 109.5 . .
N1 C24 H24B 109.5 . .
H24A C24 H24B 109.5 . .
N1 C24 H24C 109.5 . .
H24A C24 H24C 109.5 . .
H24B C24 H24C 109.5 . .

loop_
_geom_bond_atom_site_label_1
_geom_bond_atom_site_label_2
_geom_bond_distance
_geom_bond_site_symmetry_2
Cd1 O5 2.180(3) 8_476
Cd1 O4 2.270(3) 8_466
Cd1 O3 2.308(3) 4_656
Cd1 O2 2.354(4) .
Cd1 O1 2.363(4) .
Cd1 O3 2.529(3) 8_466
Cd1 C1 2.726(5) .
Cd1 C20 2.735(5) 8_466
Cd2 O6 2.215(3) 2_756
Cd2 O6 2.215(3) 8_476
Cd2 O7 2.289(4) .
Cd2 O7 2.289(4) 7_677
Cd2 O1 2.293(4) .
Cd2 O1 2.294(4) 7_677
O1 C1 1.244(6) .
O2 C1 1.245(6) .
O3 C20 1.255(6) .
O3 Cd1 2.308(3) 4_646
O3 Cd1 2.529(3) 8_565
O4 C20 1.253(6) .
O4 Cd1 2.270(3) 8_565
O5 C21 1.233(6) .
O5 Cd1 2.180(3) 8_575
O6 C21 1.256(5) .
O6 Cd2 2.215(3) 2_756
O7 C22 1.244(8) .
C1 C2 1.488(6) .
C2 C3 1.377(7) .
C2 C7 1.378(8) .
C3 C4 1.379(7) .
C3 H3 0.9300 .
C4 C5 1.396(7) .
C4 H4 0.9300 .
C5 C6 1.381(7) .
C5 C8 1.499(7) .
C6 C7 1.402(7) .
C6 H6 0.9300 .
C7 H7 0.9300 .
C8 C13 1.376(7) .
C8 C9 1.394(7) .
C9 C10 1.371(7) .
C9 H9 0.9300 .
C10 C11 1.403(7) .
C10 H10 0.9300 .
C11 C12 1.373(7) .
C11 C14 1.484(6) .
C12 C13 1.374(7) .
C12 H12 0.9300 .
C13 H13 0.9300 .
C14 C19 1.396(6) .
C14 C15 1.402(7) .
C15 C16 1.391(6) .
C15 H15 0.9300 .
C16 C17 1.370(6) .
C16 C20 1.499(6) .
C17 C18 1.385(6) .
C17 H17 0.9300 .
C18 C19 1.387(6) .
C18 C21 1.506(6) .
C19 H19 0.9300 .
C20 Cd1 2.735(5) 8_565
C22 N1 1.317(8) .
C22 H22 0.9300 .
N1 C24 1.369(6) .
N1 C23 1.433(10) .
C23 H23A 0.9600 .
C23 H23B 0.9600 .
C23 H23C 0.9600 .
C24 H24A 0.9600 .
C24 H24B 0.9600 .
C24 H24C 0.9600 .
